data_1537814
loop_
_publ_author_name
'Block, G.'
'Jeitschko, W.'

_publ_section_title
;
 The crystal structure of U5 Re3 C8
;
_journal_name_full
;
Monatshefte fuer Chemie und verwandte Teile anderer Wissenschaften (109,1978-)
;
_journal_page_first 319
_journal_page_last 326
_journal_volume 119
_journal_year 1988
_chemical_formula_sum 'C8 Re3 U5'
_chemical_name_systematic 'U5 Re3 C8'
_space_group_IT_number 127
_symmetry_space_group_name_Hall '-P 4 2ab'
_symmetry_space_group_name_H-M 'P 4/m b m'
_cell_angle_alpha 90
_cell_angle_beta 90
_cell_angle_gamma 90
_cell_formula_units_Z 2
_cell_length_a 11.313
_cell_length_b 11.313
_cell_length_c 3.3029
_cell_volume 422.718
_citation_journal_id_ASTM MOCMB7
_cod_data_source_file Block_MOCMB7_1988_1930.cif
_cod_data_source_block C8Re3U5
_cod_original_cell_volume 422.7182
_cod_database_code 1537814

loop_
_symmetry_equiv_pos_as_xyz
x,y,z
-y,x,z
-x,-y,z
y,-x,z
x+1/2,-y+1/2,-z
y+1/2,x+1/2,-z
-x+1/2,y+1/2,-z
-y+1/2,-x+1/2,-z
-x,-y,-z
y,-x,-z
x,y,-z
-y,x,-z
-x-1/2,y-1/2,z
-y-1/2,-x-1/2,z
x-1/2,-y-1/2,z
y-1/2,x-1/2,z

loop_
_atom_site_label
_atom_site_type_symbol
_atom_site_fract_x
_atom_site_fract_y
_atom_site_fract_z
_atom_site_occupancy
_atom_site_U_iso_or_equiv
C1 C 0.347 0.847 0 1 0.0
Re1 Re 0 0 0 1 0.0
Re2 Re 0.20327 0.70327 0 1 0.0
U2 U 0.54354 0.27268 0.5 1 0.0
C3 C 0.156 0.1 0 1 0.0
U1 U 0 0.5 0 1 0.0
C2 C 0.116 0.616 0.5 1 0.0
